data_2203062
loop_
_publ_author_name
'\"Ozdemir, Nam\?ik'
'Din\,cer, Muharrem'
'Y\?ilmaz, \.Ibrahim'
'\,Cukuroval\?i, Alaaddin'

_publ_section_title
;
 2-[2-Hydroxyimino-2-(3-methyl-3-phenylcyclobutyl)ethyl]isoindole-1,3-dione
;
_journal_issue 1
_journal_name_full 'Acta Crystallographica Section E'
_journal_page_first o145
_journal_page_last o147
_journal_paper_doi 10.1107/S1600536803029246
_journal_volume 60
_journal_year 2004
_chemical_formula_iupac 'C21 H20 N2 O3'
_chemical_formula_moiety 'C21 H20 N2 O3'
_chemical_formula_sum 'C21 H20 N2 O3'
_chemical_formula_weight 348.39
_chemical_name_systematic
;
2-[2-Hydroxyimino-2-(3-methyl-3-phenylcyclobutyl)ethyl]isoindole-1,3-dione
;
_space_group_IT_number 14
_symmetry_cell_setting monoclinic
_symmetry_space_group_name_Hall '-P 2ybc'
_symmetry_space_group_name_H-M 'P 1 21/c 1'
_atom_sites_solution_hydrogens geom
_atom_sites_solution_primary direct
_atom_sites_solution_secondary difmap
_audit_creation_method SHELXL-97
_cell_angle_alpha 90.00
_cell_angle_beta 109.095(7)
_cell_angle_gamma 90.00
_cell_formula_units_Z 4
_cell_length_a 14.6497(14)
_cell_length_b 5.6976(3)
_cell_length_c 21.965(2)
_cell_measurement_reflns_used 9229
_cell_measurement_temperature 293(2)
_cell_measurement_theta_max 29.6
_cell_measurement_theta_min 1.45
_cell_volume 1732.5(3)
_computing_cell_refinement X-AREA
_computing_data_collection 'X-AREA (Stoe & Cie, 2002)'
_computing_data_reduction 'X-RED (Stoe & Cie, 2002)'
_computing_molecular_graphics 'ORTEPIII for Windows (Farrugia, 1997) and PLATON (Spek, 1997)'
_computing_publication_material 'WinGX (Farrugia, 1999)'
_computing_structure_refinement 'SHELXL97 (Sheldrick, 1997)'
_computing_structure_solution 'SHELXS86 (Sheldrick, 1990)'
_diffrn_ambient_temperature 293(2)
_diffrn_detector_area_resol_mean 6.67
_diffrn_measured_fraction_theta_full 0.926
_diffrn_measured_fraction_theta_max 0.926
_diffrn_measurement_device_type 'Stoe IPDS-2'
_diffrn_measurement_method \f
_diffrn_radiation_monochromator 'plane graphite'
_diffrn_radiation_source 'sealed X-ray tube'
_diffrn_radiation_type MoK\a
_diffrn_radiation_wavelength 0.71073
_diffrn_reflns_av_R_equivalents 0.0710
_diffrn_reflns_av_sigmaI/netI 0.0768
_diffrn_reflns_limit_h_max 16
_diffrn_reflns_limit_h_min -17
_diffrn_reflns_limit_k_max 6
_diffrn_reflns_limit_k_min -6
_diffrn_reflns_limit_l_max 26
_diffrn_reflns_limit_l_min -18
_diffrn_reflns_number 5446
_diffrn_reflns_theta_full 25.00
_diffrn_reflns_theta_max 25.00
_diffrn_reflns_theta_min 1.47
_diffrn_standards_decay_% 0
_diffrn_standards_interval_count 0
_diffrn_standards_number 0
_exptl_absorpt_coefficient_mu 0.09
_exptl_absorpt_correction_type none
_exptl_crystal_colour colourless
_exptl_crystal_density_diffrn 1.336
_exptl_crystal_density_method 'not measured'
_exptl_crystal_description plate
_exptl_crystal_F_000 736
_exptl_crystal_size_max 0.80
_exptl_crystal_size_mid 0.34
_exptl_crystal_size_min 0.08
_refine_diff_density_max 0.19
_refine_diff_density_min -0.18
_refine_ls_extinction_coef 0.0115(19)
_refine_ls_extinction_expression Fc^*^=kFc[1+0.001xFc^2^\l^3^/sin(2\q)]^-1/4^
_refine_ls_extinction_method SHELXL97
_refine_ls_goodness_of_fit_ref 1.006
_refine_ls_hydrogen_treatment constr
_refine_ls_matrix_type full
_refine_ls_number_parameters 264
_refine_ls_number_reflns 2824
_refine_ls_number_restraints 246
_refine_ls_restrained_S_all 0.966
_refine_ls_R_factor_all 0.0957
_refine_ls_R_factor_gt 0.0545
_refine_ls_shift/su_max 0.001
_refine_ls_shift/su_mean 0.000
_refine_ls_structure_factor_coef Fsqd
_refine_ls_weighting_details 'calc w = 1/[\s^2^(Fo^2^)+(0.0555P)^2^] where P = (Fo^2^+2Fc^2^)/3'
_refine_ls_weighting_scheme calc
_refine_ls_wR_factor_gt 0.1239
_refine_ls_wR_factor_ref 0.1337
_reflns_number_gt 1590
_reflns_number_total 2824
_reflns_threshold_expression I>2\s(I)
_cod_data_source_file dn6109.cif
_cod_data_source_block I
_cod_original_sg_symbol_H-M 'P 21/c'
_cod_database_code 2203062
_cod_database_fobs_code 2203062

loop_
_symmetry_equiv_pos_as_xyz
'x, y, z'
'-x, y+1/2, -z+1/2'
'-x, -y, -z'
'x, -y-1/2, z-1/2'

loop_
_atom_site_label
_atom_site_fract_x
_atom_site_fract_y
_atom_site_fract_z
_atom_site_U_iso_or_equiv
_atom_site_adp_type
_atom_site_calc_flag
_atom_site_refinement_flags
_atom_site_occupancy
_atom_site_disorder_assembly
_atom_site_disorder_group
_atom_site_type_symbol
O1 0.29214(15) 1.3772(3) 0.36620(9) 0.0686(6) Uani d U 1 . . O
O2 0.47806(13) 0.7194(4) 0.39785(8) 0.0621(5) Uani d U 1 . . O
O3 0.44960(17) 1.1764(4) 0.20556(10) 0.0938(8) Uani d U 1 . . O
H3 0.4598 1.1933 0.1713 0.141 Uiso calc R 1 . . H
N1 0.38789(15) 1.0564(4) 0.36671(9) 0.0501(6) Uani d U 1 . . N
N2 0.37331(17) 1.0161(4) 0.19729(11) 0.0630(7) Uani d U 1 . . N
C1 0.27605(18) 0.8280(5) 0.24993(12) 0.0510(7) Uani d U 1 . . C
H1 0.2986 0.7099 0.2840 0.061 Uiso calc R 1 . . H
C2 0.21488(18) 0.7136(5) 0.18621(13) 0.0586(7) Uani d U 1 . . C
H2A 0.2193 0.5437 0.1865 0.070 Uiso calc R 1 . . H
H2B 0.2270 0.7781 0.1487 0.070 Uiso calc R 1 . . H
C3 0.12050(19) 0.8063(4) 0.19532(12) 0.0524(7) Uani d U 1 B . C
C4 0.18415(19) 0.9527(5) 0.25386(13) 0.0608(8) Uani d U 1 . . C
H4A 0.1831 1.1199 0.2455 0.073 Uiso calc R 1 . . H
H4B 0.1708 0.9214 0.2935 0.073 Uiso calc R 1 . . H
C5 0.33062(19) 1.2001(5) 0.39102(12) 0.0506(7) Uani d U 1 . . C
C6 0.32923(17) 1.0865(4) 0.45192(11) 0.0463(6) Uani d U 1 . . C
C7 0.2859(2) 1.1549(5) 0.49549(13) 0.0581(7) Uani d U 1 . . C
H7 0.2492 1.2914 0.4898 0.070 Uiso calc R 1 . . H
C8 0.2991(2) 1.0109(5) 0.54867(13) 0.0619(8) Uani d U 1 . . C
H8 0.2707 1.0524 0.5793 0.074 Uiso calc R 1 . . H
C9 0.35269(19) 0.8100(5) 0.55721(12) 0.0597(8) Uani d U 1 . . C
H9 0.3596 0.7174 0.5933 0.072 Uiso calc R 1 . . H
C10 0.39679(18) 0.7416(5) 0.51341(11) 0.0524(7) Uani d U 1 . . C
H10 0.4330 0.6045 0.5191 0.063 Uiso calc R 1 . . H
C11 0.38482(17) 0.8865(4) 0.46032(11) 0.0454(6) Uani d U 1 . . C
C12 0.42437(18) 0.8668(5) 0.40660(12) 0.0485(7) Uani d U 1 . . C
C13 0.4137(2) 1.1150(5) 0.30983(11) 0.0567(7) Uani d U 1 . . C
H13A 0.4816 1.0803 0.3186 0.068 Uiso calc R 1 . . H
H13B 0.4050 1.2824 0.3021 0.068 Uiso calc R 1 . . H
C14 0.35564(19) 0.9859(5) 0.24946(12) 0.0508(7) Uani d U 1 . . C
C15 0.0661(2) 0.6128(5) 0.21697(17) 0.0768(9) Uani d U 1 . . C
H15A 0.1106 0.5238 0.2510 0.115 Uiso calc R 1 . . H
H15B 0.0355 0.5110 0.1813 0.115 Uiso calc R 1 . . H
H15C 0.0179 0.6816 0.2323 0.115 Uiso calc R 1 . . H
C16 0.05588(19) 0.9572(5) 0.14145(13) 0.0574(8) Uani d U 1 . . C
C17 -0.0427(2) 0.9725(5) 0.12865(15) 0.0676(9) Uani d U 1 B . C
H17 -0.0716 0.8770 0.1515 0.081 Uiso calc R 1 . . H
C18 -0.0997(3) 1.1243(7) 0.08327(19) 0.0889(12) Uani d U 1 . . C
H18 -0.1666 1.1098 0.0691 0.107 Uiso calc R 1 A 1 H
C19A -0.0559(10) 1.298(3) 0.0592(8) 0.093(4) Uani d PU 0.52(3) B 1 C
H19A -0.0925 1.4169 0.0336 0.112 Uiso calc PR 0.52(3) B 1 H
C20A 0.0421(9) 1.293(3) 0.0734(8) 0.095(4) Uani d PU 0.52(3) B 1 C
H20A 0.0721 1.4001 0.0542 0.114 Uiso calc PR 0.52(3) B 1 H
C21A 0.0980(15) 1.125(3) 0.1176(8) 0.077(4) Uani d PU 0.52(3) B 1 C
H21A 0.1650 1.1321 0.1302 0.093 Uiso calc PR 0.52(3) B 1 H
C19B -0.0618(14) 1.210(3) 0.0355(9) 0.103(4) Uani d PU 0.48(3) B 2 C
H19B -0.1023 1.2780 -0.0021 0.124 Uiso calc PR 0.48(3) B 2 H
C20B 0.0305(12) 1.192(4) 0.0455(9) 0.103(4) Uani d PU 0.48(3) B 2 C
H20B 0.0561 1.2651 0.0169 0.123 Uiso calc PR 0.48(3) B 2 H
C21B 0.0910(15) 1.072(4) 0.0959(8) 0.079(4) Uani d PU 0.48(3) B 2 C
H21B 0.1564 1.0640 0.1008 0.095 Uiso calc PR 0.48(3) B 2 H

loop_
_atom_site_aniso_label
_atom_site_aniso_U_11
_atom_site_aniso_U_22
_atom_site_aniso_U_33
_atom_site_aniso_U_12
_atom_site_aniso_U_13
_atom_site_aniso_U_23
O1 0.0918(14) 0.0610(12) 0.0553(11) 0.0149(11) 0.0273(11) 0.0140(10)
O2 0.0676(11) 0.0782(14) 0.0460(10) 0.0170(11) 0.0262(9) 0.0037(9)
O3 0.1143(17) 0.121(2) 0.0577(13) -0.0440(15) 0.0441(13) -0.0083(13)
N1 0.0611(12) 0.0595(14) 0.0329(10) 0.0038(11) 0.0197(10) 0.0057(10)
N2 0.0740(15) 0.0792(16) 0.0436(12) -0.0200(13) 0.0299(12) -0.0053(11)
C1 0.0596(15) 0.0558(16) 0.0391(13) 0.0044(12) 0.0182(12) 0.0078(11)
C2 0.0693(17) 0.0571(16) 0.0546(16) -0.0038(14) 0.0277(14) -0.0082(13)
C3 0.0621(15) 0.0532(16) 0.0454(14) -0.0011(13) 0.0222(13) -0.0028(12)
C4 0.0595(16) 0.079(2) 0.0440(14) 0.0038(14) 0.0168(13) -0.0114(14)
C5 0.0583(15) 0.0564(16) 0.0368(13) 0.0030(13) 0.0149(12) 0.0004(12)
C6 0.0506(14) 0.0550(16) 0.0343(13) -0.0009(12) 0.0153(11) 0.0014(11)
C7 0.0669(17) 0.0646(18) 0.0481(15) 0.0039(14) 0.0259(14) -0.0031(13)
C8 0.0712(18) 0.083(2) 0.0403(14) -0.0031(17) 0.0306(14) 0.0017(15)
C9 0.0649(16) 0.079(2) 0.0365(14) -0.0042(16) 0.0180(13) 0.0092(13)
C10 0.0559(14) 0.0656(17) 0.0365(13) 0.0027(13) 0.0162(12) 0.0092(12)
C11 0.0486(13) 0.0559(15) 0.0325(12) -0.0012(12) 0.0145(11) 0.0001(11)
C12 0.0494(14) 0.0580(16) 0.0375(13) -0.0010(13) 0.0137(12) -0.0034(12)
C13 0.0697(17) 0.0701(18) 0.0366(13) -0.0087(14) 0.0258(13) 0.0042(13)
C14 0.0616(16) 0.0614(17) 0.0346(13) 0.0020(13) 0.0229(12) 0.0032(12)
C15 0.089(2) 0.068(2) 0.085(2) -0.0030(17) 0.0443(19) 0.0117(17)
C16 0.0548(17) 0.0625(18) 0.0515(16) -0.0086(14) 0.0128(14) -0.0046(13)
C17 0.0642(19) 0.077(2) 0.0610(18) -0.0088(15) 0.0198(15) -0.0073(16)
C18 0.065(2) 0.113(3) 0.076(2) 0.002(2) 0.005(2) -0.001(2)
C19A 0.084(5) 0.113(9) 0.067(7) -0.001(6) 0.004(6) 0.031(6)
C20A 0.083(5) 0.112(8) 0.080(8) -0.014(5) 0.013(6) 0.035(6)
C21A 0.070(5) 0.106(8) 0.046(7) -0.015(5) 0.006(6) 0.020(6)
C19B 0.094(6) 0.122(10) 0.067(7) 0.016(7) -0.009(6) 0.003(7)
C20B 0.107(6) 0.135(10) 0.064(7) 0.021(7) 0.024(7) 0.039(7)
C21B 0.068(6) 0.115(11) 0.054(8) -0.001(6) 0.021(7) 0.035(7)

loop_
_atom_type_symbol
_atom_type_description
_atom_type_scat_dispersion_real
_atom_type_scat_dispersion_imag
_atom_type_scat_source
C C 0.0033 0.0016 'International Tables Vol C Tables 4.2.6.8 and 6.1.1.4'
H H 0.0000 0.0000 'International Tables Vol C Tables 4.2.6.8 and 6.1.1.4'
N N 0.0061 0.0033 'International Tables Vol C Tables 4.2.6.8 and 6.1.1.4'
O O 0.0106 0.0060 'International Tables Vol C Tables 4.2.6.8 and 6.1.1.4'

loop_
_geom_angle_atom_site_label_1
_geom_angle_atom_site_label_2
_geom_angle_atom_site_label_3
_geom_angle
_geom_angle_publ_flag
N2 O3 H3 109.5 ?
C12 N1 C5 111.8(2) yes
C12 N1 C13 124.5(2) yes
C5 N1 C13 123.3(2) yes
C14 N2 O3 111.1(2) yes
C14 C1 C2 118.6(3) yes
C14 C1 C4 115.1(2) yes
C2 C1 C4 89.24(18) yes
C14 C1 H1 110.8 ?
C2 C1 H1 110.8 ?
C4 C1 H1 110.8 ?
C1 C2 C3 91.0(2) yes
C1 C2 H2A 113.5 ?
C3 C2 H2A 113.5 ?
C1 C2 H2B 113.5 ?
C3 C2 H2B 113.5 ?
H2A C2 H2B 110.8 ?
C16 C3 C15 113.4(2) yes
C16 C3 C2 116.5(2) yes
C15 C3 C2 111.9(2) yes
C16 C3 C4 113.1(2) yes
C15 C3 C4 111.2(3) yes
C2 C3 C4 88.32(19) yes
C1 C4 C3 90.3(2) yes
C1 C4 H4A 113.6 ?
C3 C4 H4A 113.6 ?
C1 C4 H4B 113.6 ?
C3 C4 H4B 113.6 ?
H4A C4 H4B 110.9 ?
O1 C5 N1 124.9(3) yes
O1 C5 C6 129.2(3) yes
N1 C5 C6 105.9(2) yes
C7 C6 C11 122.1(2) ?
C7 C6 C5 130.5(2) ?
C11 C6 C5 107.3(2) ?
C6 C7 C8 116.8(3) ?
C6 C7 H7 121.6 ?
C8 C7 H7 121.6 ?
C9 C8 C7 121.8(3) ?
C9 C8 H8 119.1 ?
C7 C8 H8 119.1 ?
C8 C9 C10 121.4(3) ?
C8 C9 H9 119.3 ?
C10 C9 H9 119.3 ?
C9 C10 C11 117.2(3) ?
C9 C10 H10 121.4 ?
C11 C10 H10 121.4 ?
C6 C11 C10 120.6(3) ?
C6 C11 C12 108.9(2) ?
C10 C11 C12 130.4(2) ?
O2 C12 N1 125.4(3) yes
O2 C12 C11 128.7(3) yes
N1 C12 C11 105.9(2) yes
N1 C13 C14 114.3(2) yes
N1 C13 H13A 108.7 ?
C14 C13 H13A 108.7 ?
N1 C13 H13B 108.7 ?
C14 C13 H13B 108.7 ?
H13A C13 H13B 107.6 ?
N2 C14 C1 119.0(2) yes
N2 C14 C13 120.3(2) yes
C1 C14 C13 120.6(3) yes
C3 C15 H15A 109.5 ?
C3 C15 H15B 109.5 ?
H15A C15 H15B 109.5 ?
C3 C15 H15C 109.5 ?
H15A C15 H15C 109.5 ?
H15B C15 H15C 109.5 ?
C21A C16 C17 117.5(9) ?
C21A C16 C21B 22.5(9) ?
C17 C16 C21B 115.0(8) ?
C21A C16 C3 117.5(8) ?
C17 C16 C3 122.6(3) ?
C21B C16 C3 122.1(8) ?
C18 C17 C16 122.2(3) ?
C18 C17 H17 118.9 ?
C16 C17 H17 118.9 ?
C17 C18 C19A 118.8(6) ?
C17 C18 C19B 117.3(7) ?
C19A C18 C19B 29.1(6) ?
C17 C18 H18 120.6 ?
C19A C18 H18 120.6 ?
C19B C18 H18 114.0 ?
C20A C19A C18 119.0(10) ?
C20A C19A H19A 120.5 ?
C18 C19A H19A 120.5 ?
C19A C20A C21A 119.9(13) ?
C19A C20A H20A 120.1 ?
C21A C20A H20A 120.1 ?
C16 C21A C20A 121.1(15) ?
C16 C21A H21A 119.5 ?
C20A C21A H21A 119.5 ?
C20B C19B C18 118.8(11) ?
C20B C19B H19B 120.6 ?
C18 C19B H19B 120.6 ?
C19B C20B C21B 123.0(16) ?
C19B C20B H20B 118.5 ?
C21B C20B H20B 118.5 ?
C20B C21B C16 121.0(17) ?
C20B C21B H21B 119.5 ?
C16 C21B H21B 119.5 ?

loop_
_geom_bond_atom_site_label_1
_geom_bond_atom_site_label_2
_geom_bond_distance
_geom_bond_publ_flag
O1 C5 1.197(3) yes
O2 C12 1.208(3) yes
O3 N2 1.408(3) yes
O3 H3 0.8200 ?
N1 C12 1.384(3) yes
N1 C5 1.397(4) yes
N1 C13 1.458(3) yes
N2 C14 1.266(4) yes
C1 C14 1.475(4) yes
C1 C2 1.538(3) yes
C1 C4 1.549(4) yes
C1 H1 0.9800 ?
C2 C3 1.553(4) yes
C2 H2A 0.9700 ?
C2 H2B 0.9700 ?
C3 C16 1.517(4) yes
C3 C15 1.525(4) yes
C3 C4 1.560(3) yes
C4 H4A 0.9700 ?
C4 H4B 0.9700 ?
C5 C6 1.492(4) ?
C6 C7 1.367(4) ?
C6 C11 1.377(4) ?
C7 C8 1.388(4) ?
C7 H7 0.9300 ?
C8 C9 1.366(4) ?
C8 H8 0.9300 ?
C9 C10 1.379(4) ?
C9 H9 0.9300 ?
C10 C11 1.392(4) ?
C10 H10 0.9300 ?
C11 C12 1.479(4) ?
C13 C14 1.512(4) ?
C13 H13A 0.9700 ?
C13 H13B 0.9700 ?
C15 H15A 0.9600 ?
C15 H15B 0.9600 ?
C15 H15C 0.9600 ?
C16 C21A 1.33(2) ?
C16 C17 1.381(4) ?
C16 C21B 1.42(2) ?
C17 C18 1.376(4) ?
C17 H17 0.9300 ?
C18 C19A 1.376(15) ?
C18 C19B 1.424(19) ?
C18 H18 0.9300 ?
C19A C20A 1.366(19) ?
C19A H19A 0.9300 ?
C20A C21A 1.42(2) ?
C20A H20A 0.9300 ?
C21A H21A 0.9300 ?
C19B C20B 1.30(2) ?
C19B H19B 0.9300 ?
C20B C21B 1.36(2) ?
C20B H20B 0.9300 ?
C21B H21B 0.9300 ?

loop_
_geom_hbond_atom_site_label_D
_geom_hbond_atom_site_label_H
_geom_hbond_atom_site_label_A
_geom_hbond_site_symmetry_A
_geom_hbond_distance_DH
_geom_hbond_distance_HA
_geom_hbond_distance_DA
_geom_hbond_angle_DHA
O3 H3 O2 2_655 0.82 2.01 2.814(3) 165
C9 H9 N2 4_576 0.93 2.59 3.522(4) 176

loop_
_geom_torsion_atom_site_label_1
_geom_torsion_atom_site_label_2
_geom_torsion_atom_site_label_3
_geom_torsion_atom_site_label_4
_geom_torsion
C14 C1 C2 C3 -126.7(2)
C4 C1 C2 C3 -8.3(2)
C1 C2 C3 C16 123.3(2)
C1 C2 C3 C15 -104.0(3)
C1 C2 C3 C4 8.2(2)
C14 C1 C4 C3 129.7(2)
C2 C1 C4 C3 8.2(2)
C16 C3 C4 C1 -126.4(3)
C15 C3 C4 C1 104.7(3)
C2 C3 C4 C1 -8.2(2)
C12 N1 C5 O1 178.6(2)
C13 N1 C5 O1 4.7(4)
C12 N1 C5 C6 -1.2(3)
C13 N1 C5 C6 -175.2(2)
O1 C5 C6 C7 -1.3(4)
N1 C5 C6 C7 178.6(3)
O1 C5 C6 C11 -179.7(3)
N1 C5 C6 C11 0.2(3)
C11 C6 C7 C8 -1.0(4)
C5 C6 C7 C8 -179.2(2)
C6 C7 C8 C9 -0.1(4)
C7 C8 C9 C10 0.5(4)
C8 C9 C10 C11 0.3(4)
C7 C6 C11 C10 1.8(4)
C5 C6 C11 C10 -179.7(2)
C7 C6 C11 C12 -177.8(2)
C5 C6 C11 C12 0.8(3)
C9 C10 C11 C6 -1.4(3)
C9 C10 C11 C12 178.0(2)
C5 N1 C12 O2 -177.8(2)
C13 N1 C12 O2 -4.0(4)
C5 N1 C12 C11 1.7(3)
C13 N1 C12 C11 175.6(2)
C6 C11 C12 O2 178.0(2)
C10 C11 C12 O2 -1.5(4)
C6 C11 C12 N1 -1.6(3)
C10 C11 C12 N1 179.0(2)
C12 N1 C13 C14 84.8(3)
C5 N1 C13 C14 -102.0(3)
O3 N2 C14 C1 178.5(2)
O3 N2 C14 C13 0.1(4)
C2 C1 C14 N2 -2.4(4)
C4 C1 C14 N2 -106.2(3)
C2 C1 C14 C13 176.0(2)
C4 C1 C14 C13 72.2(3)
N1 C13 C14 N2 -177.8(3)
N1 C13 C14 C1 3.9(4)
C15 C3 C16 C21A -177.3(10)
C2 C3 C16 C21A -45.3(10)
C4 C3 C16 C21A 54.9(10)
C15 C3 C16 C17 20.8(4)
C2 C3 C16 C17 152.8(3)
C4 C3 C16 C17 -107.0(3)
C15 C3 C16 C21B -151.8(11)
C2 C3 C16 C21B -19.8(11)
C4 C3 C16 C21B 80.4(11)
C21A C16 C17 C18 12.6(10)
C21B C16 C17 C18 -12.4(11)
C3 C16 C17 C18 174.5(3)
C16 C17 C18 C19A -13.2(12)
C16 C17 C18 C19B 19.8(11)
C17 C18 C19A C20A 9.8(16)
C19B C18 C19A C20A -85(3)
C18 C19A C20A C21A -6.3(18)
C17 C16 C21A C20A -8.8(14)
C21B C16 C21A C20A 81(4)
C3 C16 C21A C20A -171.6(9)
C19A C20A C21A C16 6.0(18)
C17 C18 C19B C20B -17.0(15)
C19A C18 C19B C20B 84(2)
C18 C19B C20B C21B 8(2)
C19B C20B C21B C16 0(2)
C21A C16 C21B C20B -100(5)
C17 C16 C21B C20B 2.2(17)
C3 C16 C21B C20B 175.3(10)
